data_7201829
loop_
_publ_author_name
'Ibberson, Richard M.'
'Marshall, William G.'
'Budd, Laura E.'
'Parsons, Simon'
'Pulham, Colin R.'
'Spanswick, Christopher K.'

_publ_section_title
;
 Alloxan---a new low-temperature phase determined by neutron powder
 diffraction
;
_journal_issue 5
_journal_name_full CrystEngComm
_journal_page_first 465
_journal_paper_doi 10.1039/b716960d
_journal_volume 10
_journal_year 2008
_chemical_formula_moiety 'C4 D2 N2 O4 '
_chemical_formula_sum 'C4 D2 N2 O4'
_chemical_formula_weight 144.08
_chemical_name_common perdeuteroalloxan
_chemical_name_systematic
;
perdeuteroalloxan
;
_space_group_IT_number 19
_symmetry_cell_setting orthorhombic
_symmetry_space_group_name_Hall 'P 2ac 2ab'
_symmetry_space_group_name_H-M 'P 21 21 21'
_cell_angle_alpha 90.0
_cell_angle_beta 90.0
_cell_angle_gamma 90.0
_cell_formula_units_Z 4
_cell_length_a 5.82141(4)
_cell_length_b 5.85450(4)
_cell_length_c 13.85255(9)
_cell_measurement_temperature 2
_cell_volume 472.115(6)
_computing_cell_refinement 'TOPAS-Academic (Coehlo)'
_computing_data_collection 'ISIS instrument control program (ICP)'
_computing_data_reduction 'Standard HRPD normalisation routines'
_computing_structure_refinement TOPAS
_computing_structure_solution 'TOPAS-Academic (Coehlo)'
_diffrn_measurement_device_type HRPD
_diffrn_radiation_probe neutron
_diffrn_radiation_type 'time-of-flight neutron'
_diffrn_radiation_wavelength 1.24-5.36
_exptl_crystal_density_diffrn 2.0270
_pd_calc_method 'Rietveld Refinement'
_pd_char_colour yellow
_pd_char_particle_morphology 'irregular powder'
_pd_instr_dist_spec/detc 890.
_pd_instr_dist_src/spec 95000.
_pd_instr_location
;
ISIS Facility, Rutherford Appleton Laboratory, UK.
;
_pd_meas_2theta_fixed 168.33
_pd_meas_scan_method 'tof 30-130 ms'
_pd_phase_name Alloxan-d2
_pd_proc_info_excluded_regions
;
None
;
_pd_proc_ls_background_function
;
Shifted Chebyshev function (10 terms)
;
_pd_proc_ls_pref_orient_corr
;
None
;
_pd_proc_ls_profile_function
;
TOPAS TOF Profile function
;
_pd_proc_ls_prof_R_factor 0.0468
_pd_proc_ls_prof_wR_expected 0.0315
_pd_proc_ls_prof_wR_factor 0.0524
_pd_spec_mounting
;
standard cylindrical vanadium sample holder
;
_pd_spec_shape flat_sheet
_pd_spec_size_axial 20
_pd_spec_size_equat 15
_pd_spec_size_thick 2
_refine_diff_density_max 0.068
_refine_diff_density_min -0.064
_refine_ls_goodness_of_fit_all 1.67
_refine_ls_hydrogen_treatment refall
_refine_ls_matrix_type full
_refine_ls_number_constraints 0
_refine_ls_number_parameters 55
_refine_ls_number_restraints 0
_refine_ls_R_Fsqd_factor 0.04559
_refine_ls_shift/su_max 0.02
_refine_ls_shift/su_mean 0.00
_refine_ls_weighting_scheme sigma
_cod_data_source_file b716960d.txt
_cod_data_source_block ALLOXAN_2K
_cod_depositor_comments
;
The following automatic conversions were performed:
'_geom_angle_publ_flag' value 'N' changed to 'n' according to
'/home/saulius/struct/CIF-dictionaries/cif_core.dic' dictionary named
'cif_core.dic' version 2.4.1 from 2010-06-29 (18
times).

'_geom_bond_publ_flag' value 'N' changed to 'n' according to
'/home/saulius/struct/CIF-dictionaries/cif_core.dic' dictionary named
'cif_core.dic' version 2.4.1 from 2010-06-29 (16
times).

'_geom_hbond_publ_flag' value 'N' changed to 'n' according to
'/home/saulius/struct/CIF-dictionaries/cif_core.dic' dictionary named
'cif_core.dic' version 2.4.1 from 2010-06-29 (4 times).

Automatic conversion script
Id: cif_fix_enum 1527 2010-12-29 10:47:43Z saulius 
;
_cod_original_cell_volume 472.115(4)
_cod_database_code 7201829

loop_
_symmetry_equiv_pos_site_id
_symmetry_equiv_pos_as_xyz
1 +x,+y,+z
2 1/2-x,-y,1/2+z
3 1/2+x,1/2-y,-z
4 -x,1/2+y,1/2-z

loop_
_atom_site_type_symbol
_atom_site_label
_atom_site_fract_x
_atom_site_fract_y
_atom_site_fract_z
_atom_site_occupancy
_atom_site_thermal_displace_type
_atom_site_U_iso_or_equiv
_atom_site_symmetry_multiplicity
C C1 0.2019(5) -0.0436(4) 0.1306(2) 1.0 Uiso 0.00931(19) 4
N N1 0.38944(3) -0.0712(3) 0.07071(15) 1.0 Uiso 0.00931(19) 4
C C3 0.5679(4) 0.0784(5) 0.0601(2) 1.0 Uiso 0.00931(19) 4
C C2 0.5569(5) 0.2919(4) 0.1212(2) 1.0 Uiso 0.00931(19) 4
C C3A 0.3486(4) 0.3259(4) 0.1870(2) 1.0 Uiso 0.00931(19) 4
N N1A 0.1908(3) 0.1541(3) 0.18521(14) 1.0 Uiso 0.00931(19) 4
O O1 0.0570(5) -0.1948(5) 0.1367(2) 1.0 Uiso 0.0116(4) 4
D D1 0.3875(5) -0.2143(5) 0.0279(2) 1.0 Uiso 0.0234(5) 4
O O3 0.7305(5) 0.0430(5) 0.0069(2) 1.0 Uiso 0.0116(4) 4
O O2 0.7053(6) 0.4325(5) 0.1179(3) 1.0 Uiso 0.0116(4) 4
O O3A 0.3354(5) 0.4913(5) 0.2397(2) 1.0 Uiso 0.0116(4) 4
D D1A 0.0583(5) 0.1648(5) 0.2353(2) 1.0 Uiso 0.0234(5) 4

loop_
_atom_type_symbol
_atom_type_number_in_cell
_atom_type_scat_length_neutron
_atom_type_scat_source
C 16.0 0.6646 International_Tables_Vol_C
N 8.0 0.9360 International_Tables_Vol_C
O 16.0 0.5803 International_Tables_Vol_C
D 8.0 0.6671 International_Tables_Vol_C

loop_
_geom_angle_atom_site_label_1
_geom_angle_atom_site_label_2
_geom_angle_atom_site_label_3
_geom_angle
_geom_angle_site_symmetry_1
_geom_angle_site_symmetry_2
_geom_angle_site_symmetry_3
_geom_angle_publ_flag
N1 C1 N1A 117.59(21) 1_555 . 1_555 n
N1 C1 O1 120.02(24) 1_555 . 1_555 n
N1A C1 O1 122.34(26) 1_555 . 1_555 n
C1 N1 C3 126.21(19) 1_555 . 1_555 n
C1 N1 D1 115.76(25) 1_555 . 1_555 n
C3 N1 D1 117.94(25) 1_555 . 1_555 n
N1 C3 C2 115.95(20) 1_555 . 1_555 n
N1 C3 O3 123.21(28) 1_555 . 1_555 n
C2 C3 O3 120.82(26) 1_555 . 1_555 n
C3 C2 C3A 118.36(19) 1_555 . 1_555 n
C3 C2 O2 121.24(25) 1_555 . 1_555 n
C3A C2 O2 120.39(26) 1_555 . 1_555 n
C2 C3A N1A 115.30(21) 1_555 . 1_555 n
C2 C3A O3A 120.80(26) 1_555 . 1_555 n
N1A C3A O3A 123.81(26) 1_555 . 1_555 n
C1 N1A C3A 126.58(21) 1_555 . 1_555 n
C1 N1A D1A 116.71(27) 1_555 . 1_555 n
C3A N1A D1A 116.35(25) 1_555 . 1_555 n

loop_
_geom_bond_atom_site_label_1
_geom_bond_atom_site_label_2
_geom_bond_distance
_geom_bond_site_symmetry_1
_geom_bond_site_symmetry_2
_geom_bond_publ_flag
C1 N1 1.381(3) . 1_555 n
C1 N1A 1.384(3) . 1_555 n
C1 O1 1.226(3) . 1_555 n
N1 C1 1.381(3) . 1_555 n
N1 C3 1.367(3) . 1_555 n
N1 D1 1.027(3) . 1_555 n
C3 N1 1.367(3) . 1_555 n
C3 C2 1.511(4) . 1_555 n
C3 O3 1.217(4) . 1_555 n
C2 C3 1.511(4) . 1_555 n
C2 C3A 1.530(4) . 1_555 n
C2 O2 1.194(3) . 1_555 n
C3A C2 1.530(4) . 1_555 n
C3A N1A 1.363(3) . 1_555 n
C3A O3A 1.215(4) . 1_555 n
N1A D1A 1.039(3) . 1_555 n

loop_
_geom_hbond_atom_site_label_D
_geom_hbond_atom_site_label_H
_geom_hbond_atom_site_label_A
_geom_hbond_distance_DH
_geom_hbond_distance_HA
_geom_hbond_distance_DA
_geom_hbond_angle_DHA
_geom_hbond_site_symmetry_D
_geom_hbond_site_symmetry_H
_geom_hbond_site_symmetry_A
_geom_hbond_publ_flag
N1 D1 O1 1.027(3) 2.541(4) 3.329(3) 133.2(2) . . 3_545 n
N1 D1 O3 1.027(3) 2.184(4) 3.105(3) 148.3(2) . . 3_445 n
N1A D1A O1 1.039(3) 2.066(4) 2.992(3) 146.9(3) . . 4_555 n
N1A D1A O3A 1.039(3) 2.531(4) 3.373(3) 137.7(2) . . 4_545 n
